data_7714030
loop_
_publ_author_name
'Videa, Hellen'
'Mart&#xed;nez-Mart&#xed;nez, Antonio J'

_publ_section_title
;
 Revealing unbound &#x3b2;-diketiminate anions: structural dynamics from
 caesium complexes.
;
_journal_issue 37
_journal_name_full 'Dalton transactions (Cambridge, England : 2003)'
_journal_page_first 13058
_journal_page_last 13062
_journal_paper_doi 10.1039/d3dt01592k
_journal_volume 52
_journal_year 2023
_chemical_formula_moiety 'C29 H41 Cs N2'
_chemical_formula_sum 'C29 H41 Cs N2'
_chemical_formula_weight 550.55
_space_group_crystal_system orthorhombic
_space_group_IT_number 33
_space_group_name_Hall 'P 2c -2n'
_space_group_name_H-M_alt 'P n a 21'
_atom_sites_solution_hydrogens geom
_audit_creation_date 2023-01-09
_audit_creation_method
;
Olex2 1.5
(compiled 2022.04.07 svn.rca3783a0 for OlexSys, GUI svn.r6498)
;
_audit_update_record
;
2023-04-17 deposited with the CCDC.	2023-06-15 downloaded from the CCDC.
;
_cell_angle_alpha 90
_cell_angle_beta 90
_cell_angle_gamma 90
_cell_formula_units_Z 4
_cell_length_a 20.7640(3)
_cell_length_b 10.7073(2)
_cell_length_c 12.7363(2)
_cell_measurement_reflns_used 9565
_cell_measurement_temperature 150.0
_cell_measurement_theta_max 31.37
_cell_measurement_theta_min 2.73
_cell_volume 2831.62(8)
_computing_cell_refinement 'Bruker Apex3, 2020'
_computing_data_collection 'Bruker Apex3, 2020'
_computing_data_reduction 'SAINT V8.40B (Bruker, 2016)'
_computing_molecular_graphics 'Olex2 1.5 (Dolomanov et al., 2009)'
_computing_publication_material 'Olex2 1.5 (Dolomanov et al., 2009)'
_computing_structure_refinement 'SHELXT 2018/2 (Sheldrick, 2018)'
_computing_structure_solution 'SHELXL 2018/3 (Sheldrick, 2015)'
_diffrn_ambient_temperature 150(2)
_diffrn_measured_fraction_theta_full 0.999
_diffrn_measured_fraction_theta_max 0.999
_diffrn_measurement_device 'Bruker D8 Quest'
_diffrn_measurement_device_type 'Bruker CHi Fixed Quest'
_diffrn_measurement_method '\f and \w scans'
_diffrn_radiation_type MoK\a
_diffrn_radiation_wavelength 0.71073
_diffrn_reflns_av_R_equivalents 0.0365
_diffrn_reflns_av_unetI/netI 0.0207
_diffrn_reflns_Laue_measured_fraction_full 0.999
_diffrn_reflns_Laue_measured_fraction_max 0.999
_diffrn_reflns_limit_h_max 30
_diffrn_reflns_limit_h_min -30
_diffrn_reflns_limit_k_max 15
_diffrn_reflns_limit_k_min -15
_diffrn_reflns_limit_l_max 18
_diffrn_reflns_limit_l_min -18
_diffrn_reflns_number 105261
_diffrn_reflns_point_group_measured_fraction_full 0.999
_diffrn_reflns_point_group_measured_fraction_max 0.999
_diffrn_reflns_theta_full 25.242
_diffrn_reflns_theta_max 31.538
_diffrn_reflns_theta_min 2.485
_exptl_absorpt_coefficient_mu 1.325
_exptl_absorpt_correction_T_max 0.1199
_exptl_absorpt_correction_T_min 0.0743
_exptl_absorpt_correction_type multi-scan
_exptl_absorpt_process_details
;
SADABS-2016/2 (Bruker,2016/2) was used for absorption correction.
wR2(int) was 0.1320 before and 0.0599 after correction.
The Ratio of minimum to maximum transmission is 0.6197.
The \l/2 correction factor is Not present.
;
_exptl_crystal_density_diffrn 1.291
_exptl_crystal_description needle
_exptl_crystal_F_000 1136
_exptl_crystal_size_max 0.38
_exptl_crystal_size_mid 0.3
_exptl_crystal_size_min 0.28
_refine_diff_density_max 0.687
_refine_diff_density_min -0.488
_refine_diff_density_rms 0.050
_refine_ls_abs_structure_details
;
 Flack x determined using 3724 quotients [(I+)-(I-)]/[(I+)+(I-)]
 (Parsons, Flack and Wagner, Acta Cryst. B69 (2013) 249-259).
;
_refine_ls_abs_structure_Flack -0.002(4)
_refine_ls_extinction_method none
_refine_ls_goodness_of_fit_ref 1.036
_refine_ls_hydrogen_treatment constr
_refine_ls_matrix_type full
_refine_ls_number_parameters 299
_refine_ls_number_reflns 9463
_refine_ls_number_restraints 1
_refine_ls_restrained_S_all 1.036
_refine_ls_R_factor_all 0.0298
_refine_ls_R_factor_gt 0.0250
_refine_ls_shift/su_max 0.001
_refine_ls_shift/su_mean 0.000
_refine_ls_structure_factor_coef Fsqd
_refine_ls_weighting_details 'w=1/[\s^2^(Fo^2^)+(0.0243P)^2^+0.8804P] where P=(Fo^2^+2Fc^2^)/3'
_refine_ls_weighting_scheme calc
_refine_ls_wR_factor_gt 0.0555
_refine_ls_wR_factor_ref 0.0579
_reflns_Friedel_coverage 0.923
_reflns_Friedel_fraction_full 0.998
_reflns_Friedel_fraction_max 0.999
_reflns_number_gt 8561
_reflns_number_total 9463
_reflns_threshold_expression 'I > 2\s(I)'
_cod_data_source_file d3dt01592k2.cif
_cod_data_source_block 155am22hv849nacnaccs_0ma
_cod_database_code 7714030
_shelx_shelxl_version_number 2018/3
_shelx_space_group_comment
;
The symmetry employed for this shelxl refinement is uniquely defined
by the following loop, which should always be used as a source of
symmetry information in preference to the above space-group names.
They are only intended as comments.
;
_shelx_estimated_absorpt_t_max 0.708
_shelx_estimated_absorpt_t_min 0.633
_olex2_refinement_description
;
1. Fixed Uiso
 At 1.2 times of:
  All C(H) groups
 At 1.5 times of:
  All C(H,H,H) groups
2.a Ternary CH refined with riding coordinates:
 C24(H24), C27(H27), C12(H12), C15(H15)
2.b Aromatic/amide H refined with riding coordinates:
 C3(H3), C20(H20), C21(H21), C22(H22), C8(H8), C9(H9), C10(H10)
2.c Idealised Me refined as rotating group:
 C2(H2A,H2B,H2C), C5(H5A,H5B,H5C), C26(H26A,H26B,H26C), C25(H25A,H25B,H25C),
 C29(H29A,H29B,H29C), C28(H28A,H28B,H28C), C14(H14A,H14B,H14C), C13(H13A,H13B,
 H13C), C17(H17A,H17B,H17C), C16(H16A,H16B,H16C)
;
_olex2_submission_special_instructions 'No special instructions were received'

loop_
_space_group_symop_operation_xyz
'x, y, z'
'-x, -y, z+1/2'
'x+1/2, -y+1/2, z'
'-x+1/2, y+1/2, z+1/2'

loop_
_atom_site_label
_atom_site_type_symbol
_atom_site_fract_x
_atom_site_fract_y
_atom_site_fract_z
_atom_site_U_iso_or_equiv
_atom_site_adp_type
_atom_site_occupancy
_atom_site_site_symmetry_order
_atom_site_calc_flag
_atom_site_refinement_flags_posn
_atom_site_refinement_flags_adp
_atom_site_refinement_flags_occupancy
_atom_site_disorder_assembly
_atom_site_disorder_group
Cs1 Cs 0.57544(2) 0.45981(2) 0.39315(2) 0.03823(5) Uani 1 1 d . . . . .
N1 N 0.58421(9) 0.4864(2) 0.62535(18) 0.0266(4) Uani 1 1 d . . . . .
N2 N 0.69689(10) 0.4169(2) 0.50629(18) 0.0298(4) Uani 1 1 d . . . . .
C2 C 0.60118(15) 0.4939(4) 0.8162(2) 0.0430(7) Uani 1 1 d . . . . .
H2A H 0.581566 0.576898 0.822091 0.064 Uiso 1 1 calc R U . . .
H2B H 0.637933 0.488159 0.864258 0.064 Uiso 1 1 calc R U . . .
H2C H 0.569292 0.430090 0.834552 0.064 Uiso 1 1 calc R U . . .
C1 C 0.62410(12) 0.4733(2) 0.7041(2) 0.0282(5) Uani 1 1 d . . . . .
C3 C 0.68927(12) 0.4397(2) 0.6925(2) 0.0292(5) Uani 1 1 d . . . . .
H3 H 0.713676 0.434987 0.755455 0.035 Uiso 1 1 calc R U . . .
C4 C 0.72281(11) 0.4121(2) 0.5991(2) 0.0283(5) Uani 1 1 d . . . . .
C5 C 0.79335(13) 0.3764(3) 0.6121(3) 0.0406(6) Uani 1 1 d . . . . .
H5A H 0.806689 0.323592 0.553167 0.061 Uiso 1 1 calc R U . . .
H5B H 0.798951 0.330457 0.678050 0.061 Uiso 1 1 calc R U . . .
H5C H 0.819811 0.452174 0.613544 0.061 Uiso 1 1 calc R U . . .
C18 C 0.73115(11) 0.3881(3) 0.41400(18) 0.0306(6) Uani 1 1 d . . . . .
C19 C 0.72160(12) 0.2708(2) 0.36698(18) 0.0311(5) Uani 1 1 d . . . . .
C20 C 0.74966(15) 0.2471(3) 0.2691(2) 0.0390(6) Uani 1 1 d . . . . .
H20 H 0.743912 0.167729 0.237155 0.047 Uiso 1 1 calc R U . . .
C21 C 0.78545(15) 0.3369(3) 0.2181(2) 0.0433(7) Uani 1 1 d . . . . .
H21 H 0.803724 0.319712 0.151246 0.052 Uiso 1 1 calc R U . . .
C22 C 0.79459(16) 0.4516(3) 0.2646(3) 0.0442(7) Uani 1 1 d . . . . .
H22 H 0.819420 0.513057 0.229083 0.053 Uiso 1 1 calc R U . . .
C23 C 0.76816(14) 0.4800(3) 0.3629(2) 0.0411(7) Uani 1 1 d . . . . .
C24 C 0.68248(15) 0.1711(3) 0.4232(2) 0.0382(6) Uani 1 1 d . . . . .
H24 H 0.654151 0.214646 0.475111 0.046 Uiso 1 1 calc R U . . .
C26 C 0.7260(2) 0.0832(4) 0.4847(3) 0.0625(10) Uani 1 1 d . . . . .
H26A H 0.757197 0.044596 0.436928 0.094 Uiso 1 1 calc R U . . .
H26B H 0.699911 0.018043 0.517968 0.094 Uiso 1 1 calc R U . . .
H26C H 0.749059 0.130441 0.538928 0.094 Uiso 1 1 calc R U . . .
C25 C 0.6394(2) 0.0970(4) 0.3513(3) 0.0660(11) Uani 1 1 d . . . . .
H25A H 0.616026 0.154159 0.304756 0.099 Uiso 1 1 calc R U . . .
H25B H 0.608503 0.049008 0.393205 0.099 Uiso 1 1 calc R U . . .
H25C H 0.665558 0.039766 0.309088 0.099 Uiso 1 1 calc R U . . .
C27 C 0.77835(19) 0.6066(3) 0.4153(3) 0.0579(10) Uani 1 1 d . . . . .
H27 H 0.774829 0.592559 0.492724 0.069 Uiso 1 1 calc R U . . .
C29 C 0.7237(3) 0.6946(3) 0.3851(7) 0.0939(16) Uani 1 1 d . . . . .
H29A H 0.682890 0.661990 0.412462 0.141 Uiso 1 1 calc R U . . .
H29B H 0.721178 0.700913 0.308436 0.141 Uiso 1 1 calc R U . . .
H29C H 0.731787 0.777484 0.414950 0.141 Uiso 1 1 calc R U . . .
C28 C 0.8446(2) 0.6614(4) 0.3956(7) 0.0988(16) Uani 1 1 d . . . . .
H28A H 0.848404 0.685372 0.321622 0.148 Uiso 1 1 calc R U . . .
H28B H 0.877549 0.599016 0.412506 0.148 Uiso 1 1 calc R U . . .
H28C H 0.850684 0.735228 0.440018 0.148 Uiso 1 1 calc R U . . .
C6 C 0.51818(11) 0.5119(2) 0.63809(19) 0.0250(4) Uani 1 1 d . . . . .
C7 C 0.49556(12) 0.6370(2) 0.6376(2) 0.0284(5) Uani 1 1 d . . . . .
C8 C 0.42905(12) 0.6578(3) 0.6324(2) 0.0341(5) Uani 1 1 d . . . . .
H8 H 0.413416 0.741158 0.631734 0.041 Uiso 1 1 calc R U . . .
C9 C 0.38560(13) 0.5603(3) 0.6284(3) 0.0365(6) Uani 1 1 d . . . . .
H9 H 0.340705 0.576738 0.624416 0.044 Uiso 1 1 calc R U . . .
C10 C 0.40781(13) 0.4392(3) 0.6301(3) 0.0384(6) Uani 1 1 d . . . . .
H10 H 0.377746 0.372362 0.627938 0.046 Uiso 1 1 calc R U . . .
C11 C 0.47393(12) 0.4123(3) 0.6348(2) 0.0311(5) Uani 1 1 d . . . . .
C12 C 0.54275(14) 0.7448(2) 0.6398(3) 0.0381(6) Uani 1 1 d . . . . .
H12 H 0.585745 0.709616 0.659220 0.046 Uiso 1 1 calc R U . . .
C14 C 0.5499(3) 0.8051(5) 0.5339(4) 0.0806(16) Uani 1 1 d . . . . .
H14A H 0.567943 0.744595 0.484196 0.121 Uiso 1 1 calc R U . . .
H14B H 0.578851 0.877138 0.539476 0.121 Uiso 1 1 calc R U . . .
H14C H 0.507654 0.832953 0.508888 0.121 Uiso 1 1 calc R U . . .
C13 C 0.5264(2) 0.8437(4) 0.7210(4) 0.0680(13) Uani 1 1 d . . . . .
H13A H 0.486652 0.886601 0.700329 0.102 Uiso 1 1 calc R U . . .
H13B H 0.561630 0.904278 0.725348 0.102 Uiso 1 1 calc R U . . .
H13C H 0.520246 0.803950 0.789553 0.102 Uiso 1 1 calc R U . . .
C15 C 0.49658(15) 0.2782(3) 0.6368(3) 0.0459(7) Uani 1 1 d . . . . .
H15 H 0.544671 0.278607 0.632522 0.055 Uiso 1 1 calc R U . . .
C17 C 0.4710(3) 0.2031(4) 0.5432(4) 0.0647(12) Uani 1 1 d . . . . .
H17A H 0.478046 0.250247 0.478297 0.097 Uiso 1 1 calc R U . . .
H17B H 0.424781 0.187856 0.552433 0.097 Uiso 1 1 calc R U . . .
H17C H 0.493743 0.123031 0.539084 0.097 Uiso 1 1 calc R U . . .
C16 C 0.4775(3) 0.2126(4) 0.7393(4) 0.0800(15) Uani 1 1 d . . . . .
H16A H 0.494798 0.259368 0.799185 0.120 Uiso 1 1 calc R U . . .
H16B H 0.495125 0.127672 0.739770 0.120 Uiso 1 1 calc R U . . .
H16C H 0.430473 0.208837 0.744542 0.120 Uiso 1 1 calc R U . . .

loop_
_atom_site_aniso_label
_atom_site_aniso_U_11
_atom_site_aniso_U_22
_atom_site_aniso_U_33
_atom_site_aniso_U_23
_atom_site_aniso_U_13
_atom_site_aniso_U_12
Cs1 0.02983(7) 0.05714(9) 0.02771(7) -0.00208(11) -0.00524(9) 0.00679(6)
N1 0.0215(9) 0.0318(10) 0.0264(10) -0.0027(8) 0.0019(8) 0.0015(8)
N2 0.0226(9) 0.0391(11) 0.0278(10) -0.0036(9) 0.0014(8) 0.0049(8)
C2 0.0362(14) 0.0655(19) 0.0273(13) -0.0047(13) 0.0019(11) 0.0121(14)
C1 0.0264(11) 0.0332(12) 0.0251(12) -0.0039(9) 0.0011(9) 0.0016(9)
C3 0.0239(10) 0.0369(13) 0.0266(11) -0.0034(9) -0.0030(9) 0.0037(9)
C4 0.0220(10) 0.0299(11) 0.0331(12) -0.0028(9) -0.0010(9) 0.0026(9)
C5 0.0244(11) 0.0581(18) 0.0392(15) -0.0032(13) -0.0010(11) 0.0109(12)
C18 0.0216(9) 0.0416(12) 0.0288(16) -0.0004(9) 0.0021(8) 0.0072(9)
C19 0.0320(11) 0.0335(12) 0.0278(13) 0.0024(8) 0.0027(8) 0.0102(9)
C20 0.0428(14) 0.0384(14) 0.0358(14) -0.0018(12) 0.0070(11) 0.0150(12)
C21 0.0382(15) 0.0569(18) 0.0348(15) 0.0026(13) 0.0117(12) 0.0153(13)
C22 0.0370(14) 0.0525(17) 0.0432(16) 0.0037(14) 0.0139(12) -0.0010(13)
C23 0.0358(13) 0.0431(15) 0.0445(17) -0.0029(11) 0.0081(11) -0.0038(11)
C24 0.0484(15) 0.0323(12) 0.0340(13) 0.0031(9) 0.0070(10) 0.0062(11)
C26 0.079(3) 0.0463(18) 0.062(2) 0.0222(17) -0.017(2) -0.0025(19)
C25 0.066(2) 0.071(2) 0.061(2) 0.0169(19) -0.0117(18) -0.023(2)
C27 0.066(2) 0.0534(18) 0.054(3) -0.0014(15) 0.0101(16) -0.0220(16)
C29 0.115(3) 0.0355(16) 0.131(4) -0.006(3) -0.029(5) -0.0046(19)
C28 0.084(3) 0.080(3) 0.132(4) 0.004(5) -0.042(4) -0.035(2)
C6 0.0218(10) 0.0320(11) 0.0211(10) -0.0028(9) 0.0016(9) 0.0011(9)
C7 0.0269(11) 0.0312(11) 0.0272(11) 0.0023(10) 0.0026(9) 0.0050(9)
C8 0.0286(12) 0.0398(13) 0.0338(13) 0.0007(11) 0.0002(10) 0.0095(10)
C9 0.0210(11) 0.0526(16) 0.0359(14) -0.0049(13) -0.0035(10) 0.0060(11)
C10 0.0227(11) 0.0485(16) 0.0441(16) -0.0105(13) -0.0011(11) -0.0049(10)
C11 0.0262(11) 0.0327(12) 0.0346(13) -0.0077(11) 0.0007(10) -0.0002(10)
C12 0.0326(13) 0.0304(12) 0.0512(16) 0.0021(12) 0.0076(12) 0.0008(10)
C14 0.104(4) 0.072(3) 0.066(3) 0.019(2) 0.012(3) -0.032(3)
C13 0.063(2) 0.062(3) 0.079(3) -0.030(2) 0.019(2) -0.025(2)
C15 0.0333(14) 0.0320(13) 0.073(2) -0.0093(15) 0.0017(14) -0.0016(11)
C17 0.075(3) 0.0432(19) 0.076(3) -0.023(2) 0.019(2) -0.0134(19)
C16 0.122(5) 0.043(2) 0.076(3) 0.005(2) -0.002(3) 0.015(2)

loop_
_atom_type_symbol
_atom_type_description
_atom_type_scat_dispersion_real
_atom_type_scat_dispersion_imag
_atom_type_scat_source
C C 0.0033 0.0016 'International Tables Vol C Tables 4.2.6.8 and 6.1.1.4'
H H 0.0000 0.0000 'International Tables Vol C Tables 4.2.6.8 and 6.1.1.4'
Cs Cs -0.3680 2.1192 'International Tables Vol C Tables 4.2.6.8 and 6.1.1.4'
N N 0.0061 0.0033 'International Tables Vol C Tables 4.2.6.8 and 6.1.1.4'

loop_
_geom_angle_atom_site_label_1
_geom_angle_atom_site_label_2
_geom_angle_atom_site_label_3
_geom_angle
_geom_angle_site_symmetry_1
_geom_angle_site_symmetry_3
_geom_angle_publ_flag
N1 Cs1 C18 83.32(5) . . ?
N1 Cs1 C19 95.31(5) . . ?
N1 Cs1 C6 24.50(5) . . ?
N1 Cs1 C6 150.87(5) . 2_664 ?
N1 Cs1 C7 156.94(6) . 2_664 ?
N1 Cs1 C8 164.62(6) . 2_664 ?
N1 Cs1 C9 162.94(6) . 2_664 ?
N1 Cs1 C10 154.91(7) . 2_664 ?
N1 Cs1 C11 40.08(6) . . ?
N1 Cs1 C11 149.66(6) . 2_664 ?
N2 Cs1 N1 58.37(6) . . ?
N2 Cs1 C18 24.94(6) . . ?
N2 Cs1 C19 41.22(6) . . ?
N2 Cs1 C6 150.53(5) . 2_664 ?
N2 Cs1 C6 82.84(6) . . ?
N2 Cs1 C7 136.48(6) . 2_664 ?
N2 Cs1 C8 115.17(6) . 2_664 ?
N2 Cs1 C9 105.44(6) . 2_664 ?
N2 Cs1 C10 115.31(6) . 2_664 ?
N2 Cs1 C11 93.35(6) . . ?
N2 Cs1 C11 136.85(6) . 2_664 ?
C18 Cs1 C19 22.55(6) . . ?
C18 Cs1 C6 107.77(5) . . ?
C18 Cs1 C6 125.66(5) . 2_664 ?
C18 Cs1 C7 112.94(5) . 2_664 ?
C18 Cs1 C8 91.05(6) . 2_664 ?
C18 Cs1 C9 80.63(6) . 2_664 ?
C18 Cs1 C10 92.89(6) . 2_664 ?
C18 Cs1 C11 115.08(6) . 2_664 ?
C18 Cs1 C11 116.53(6) . . ?
C19 Cs1 C6 112.97(5) . 2_664 ?
C19 Cs1 C7 95.44(5) . 2_664 ?
C19 Cs1 C11 117.62(6) . . ?
C19 Cs1 C11 110.63(6) . 2_664 ?
C6 Cs1 C19 117.77(5) . . ?
C6 Cs1 C6 126.541(8) . 2_664 ?
C6 Cs1 C7 135.48(5) . 2_664 ?
C6 Cs1 C8 155.60(6) . 2_664 ?
C6 Cs1 C9 170.58(6) . 2_664 ?
C6 Cs1 C10 148.98(7) . 2_664 ?
C6 Cs1 C11 21.89(6) . . ?
C6 Cs1 C11 131.28(6) . 2_664 ?
C7 Cs1 C6 21.73(5) 2_664 2_664 ?
C7 Cs1 C11 117.12(6) 2_664 . ?
C8 Cs1 C19 74.98(5) 2_664 . ?
C8 Cs1 C6 38.31(5) 2_664 2_664 ?
C8 Cs1 C7 22.05(5) 2_664 2_664 ?
C8 Cs1 C11 45.11(6) 2_664 2_664 ?
C8 Cs1 C11 134.56(6) 2_664 . ?
C9 Cs1 C19 71.61(6) 2_664 . ?
C9 Cs1 C6 45.09(6) 2_664 2_664 ?
C9 Cs1 C7 39.27(6) 2_664 2_664 ?
C9 Cs1 C8 22.62(7) 2_664 2_664 ?
C9 Cs1 C10 22.62(7) 2_664 2_664 ?
C9 Cs1 C11 39.30(6) 2_664 2_664 ?
C9 Cs1 C11 156.26(6) 2_664 . ?
C10 Cs1 C19 90.07(6) 2_664 . ?
C10 Cs1 C6 38.36(6) 2_664 2_664 ?
C10 Cs1 C7 45.22(6) 2_664 2_664 ?
C10 Cs1 C8 39.25(7) 2_664 2_664 ?
C10 Cs1 C11 22.19(6) 2_664 2_664 ?
C10 Cs1 C11 150.53(6) 2_664 . ?
C11 Cs1 C6 115.06(5) . 2_664 ?
C11 Cs1 C6 21.59(6) 2_664 2_664 ?
C11 Cs1 C7 38.47(6) 2_664 2_664 ?
C11 Cs1 C11 128.349(14) 2_664 . ?
C1 N1 Cs1 142.17(16) . . ?
C1 N1 C6 123.3(2) . . ?
C6 N1 Cs1 94.22(14) . . ?
C4 N2 Cs1 143.79(16) . . ?
C4 N2 C18 122.8(2) . . ?
C18 N2 Cs1 93.35(14) . . ?
Cs1 C2 H2A 57.7 2_665 . ?
Cs1 C2 H2B 126.5 2_665 . ?
Cs1 C2 H2C 51.8 2_665 . ?
H2A C2 H2B 109.5 . . ?
H2A C2 H2C 109.5 . . ?
H2B C2 H2C 109.5 . . ?
C1 C2 Cs1 123.96(18) . 2_665 ?
C1 C2 H2A 109.5 . . ?
C1 C2 H2B 109.5 . . ?
C1 C2 H2C 109.5 . . ?
N1 C1 C2 120.4(2) . . ?
N1 C1 C3 123.8(2) . . ?
C3 C1 C2 115.8(2) . . ?
C1 C3 H3 116.0 . . ?
C1 C3 C4 128.1(2) . . ?
C4 C3 H3 116.0 . . ?
N2 C4 C3 123.7(2) . . ?
N2 C4 C5 120.5(2) . . ?
C3 C4 C5 115.9(2) . . ?
C4 C5 H5A 109.5 . . ?
C4 C5 H5B 109.5 . . ?
C4 C5 H5C 109.5 . . ?
H5A C5 H5B 109.5 . . ?
H5A C5 H5C 109.5 . . ?
H5B C5 H5C 109.5 . . ?
N2 C18 Cs1 61.71(12) . . ?
N2 C18 C23 120.6(2) . . ?
C19 C18 Cs1 92.01(14) . . ?
C19 C18 N2 118.7(2) . . ?
C19 C18 C23 120.3(2) . . ?
C23 C18 Cs1 109.35(17) . . ?
C18 C19 Cs1 65.44(13) . . ?
C18 C19 C24 120.1(2) . . ?
C20 C19 Cs1 121.72(17) . . ?
C20 C19 C18 118.8(2) . . ?
C20 C19 C24 121.0(2) . . ?
C24 C19 Cs1 84.40(14) . . ?
C19 C20 H20 119.4 . . ?
C21 C20 C19 121.2(3) . . ?
C21 C20 H20 119.4 . . ?
C20 C21 H21 120.2 . . ?
C22 C21 C20 119.6(3) . . ?
C22 C21 H21 120.2 . . ?
C21 C22 H22 119.2 . . ?
C21 C22 C23 121.6(3) . . ?
C23 C22 H22 119.2 . . ?
C18 C23 C27 119.6(3) . . ?
C22 C23 C18 118.4(3) . . ?
C22 C23 C27 122.0(3) . . ?
Cs1 C24 H24 49.3 . . ?
C19 C24 Cs1 72.30(13) . . ?
C19 C24 H24 107.3 . . ?
C19 C24 C26 111.0(3) . . ?
C26 C24 Cs1 153.6(2) . . ?
C26 C24 H24 107.3 . . ?
C25 C24 Cs1 91.1(2) . . ?
C25 C24 C19 113.6(2) . . ?
C25 C24 H24 107.3 . . ?
C25 C24 C26 109.9(3) . . ?
C24 C26 H26A 109.5 . . ?
C24 C26 H26B 109.5 . . ?
C24 C26 H26C 109.5 . . ?
H26A C26 H26B 109.5 . . ?
H26A C26 H26C 109.5 . . ?
H26B C26 H26C 109.5 . . ?
C24 C25 H25A 109.5 . . ?
C24 C25 H25B 109.5 . . ?
C24 C25 H25C 109.5 . . ?
H25A C25 H25B 109.5 . . ?
H25A C25 H25C 109.5 . . ?
H25B C25 H25C 109.5 . . ?
C23 C27 H27 106.7 . . ?
C29 C27 C23 109.6(3) . . ?
C29 C27 H27 106.7 . . ?
C28 C27 C23 113.4(4) . . ?
C28 C27 H27 106.7 . . ?
C28 C27 C29 113.3(4) . . ?
C27 C29 H29A 109.5 . . ?
C27 C29 H29B 109.5 . . ?
C27 C29 H29C 109.5 . . ?
H29A C29 H29B 109.5 . . ?
H29A C29 H29C 109.5 . . ?
H29B C29 H29C 109.5 . . ?
C27 C28 H28A 109.5 . . ?
C27 C28 H28B 109.5 . . ?
C27 C28 H28C 109.5 . . ?
H28A C28 H28B 109.5 . . ?
H28A C28 H28C 109.5 . . ?
H28B C28 H28C 109.5 . . ?
Cs1 C6 Cs1 168.89(7) . 2_665 ?
N1 C6 Cs1 127.79(15) . 2_665 ?
N1 C6 Cs1 61.28(12) . . ?
N1 C6 C7 120.3(2) . . ?
N1 C6 C11 119.0(2) . . ?
C7 C6 Cs1 105.52(16) . . ?
C7 C6 Cs1 76.07(14) . 2_665 ?
C11 C6 Cs1 75.61(14) . 2_665 ?
C11 C6 Cs1 94.43(16) . . ?
C11 C6 C7 119.9(2) . . ?
C6 C7 Cs1 82.20(14) . 2_665 ?
C6 C7 C12 120.3(2) . . ?
C8 C7 Cs1 72.21(15) . 2_665 ?
C8 C7 C6 118.5(2) . . ?
C8 C7 C12 121.2(2) . . ?
C12 C7 Cs1 116.88(17) . 2_665 ?
Cs1 C8 H8 109.4 2_665 . ?
C7 C8 Cs1 85.75(16) . 2_665 ?
C7 C8 H8 119.1 . . ?
C9 C8 Cs1 75.53(18) . 2_665 ?
C9 C8 C7 121.7(3) . . ?
C9 C8 H8 119.1 . . ?
Cs1 C9 H9 106.9 2_665 . ?
C8 C9 Cs1 81.85(18) . 2_665 ?
C8 C9 H9 120.2 . . ?
C10 C9 Cs1 81.28(19) . 2_665 ?
C10 C9 C8 119.5(3) . . ?
C10 C9 H9 120.2 . . ?
Cs1 C10 H10 108.8 2_665 . ?
C9 C10 Cs1 76.10(19) . 2_665 ?
C9 C10 H10 119.3 . . ?
C9 C10 C11 121.4(3) . . ?
C11 C10 Cs1 85.72(17) . 2_665 ?
C11 C10 H10 119.3 . . ?
Cs1 C11 Cs1 146.13(8) 2_665 . ?
C6 C11 Cs1 63.68(14) . . ?
C6 C11 Cs1 82.80(15) . 2_665 ?
C6 C11 C15 121.1(2) . . ?
C10 C11 Cs1 72.09(16) . 2_665 ?
C10 C11 Cs1 119.0(2) . . ?
C10 C11 C6 119.0(3) . . ?
C10 C11 C15 120.0(2) . . ?
C15 C11 Cs1 115.0(2) . 2_665 ?
C15 C11 Cs1 88.15(18) . . ?
C7 C12 H12 107.2 . . ?
C7 C12 C13 113.6(3) . . ?
C14 C12 C7 112.0(3) . . ?
C14 C12 H12 107.2 . . ?
C14 C12 C13 109.5(3) . . ?
C13 C12 H12 107.2 . . ?
C12 C14 H14A 109.5 . . ?
C12 C14 H14B 109.5 . . ?
C12 C14 H14C 109.5 . . ?
H14A C14 H14B 109.5 . . ?
H14A C14 H14C 109.5 . . ?
H14B C14 H14C 109.5 . . ?
C12 C13 H13A 109.5 . . ?
C12 C13 H13B 109.5 . . ?
C12 C13 H13C 109.5 . . ?
H13A C13 H13B 109.5 . . ?
H13A C13 H13C 109.5 . . ?
H13B C13 H13C 109.5 . . ?
C11 C15 H15 107.8 . . ?
C11 C15 C17 112.2(3) . . ?
C11 C15 C16 111.6(3) . . ?
C17 C15 H15 107.8 . . ?
C17 C15 C16 109.4(3) . . ?
C16 C15 H15 107.8 . . ?
C15 C17 H17A 109.5 . . ?
C15 C17 H17B 109.5 . . ?
C15 C17 H17C 109.5 . . ?
H17A C17 H17B 109.5 . . ?
H17A C17 H17C 109.5 . . ?
H17B C17 H17C 109.5 . . ?
C15 C16 H16A 109.5 . . ?
C15 C16 H16B 109.5 . . ?
C15 C16 H16C 109.5 . . ?
H16A C16 H16B 109.5 . . ?
H16A C16 H16C 109.5 . . ?
H16B C16 H16C 109.5 . . ?

loop_
_geom_bond_atom_site_label_1
_geom_bond_atom_site_label_2
_geom_bond_distance
_geom_bond_site_symmetry_2
_geom_bond_publ_flag
Cs1 N1 2.977(2) . ?
Cs1 N2 2.941(2) . ?
Cs1 C18 3.334(2) . ?
Cs1 C19 3.663(2) . ?
Cs1 C6 3.798(2) 2_664 ?
Cs1 C6 3.385(2) . ?
Cs1 C7 3.721(2) 2_664 ?
Cs1 C8 3.552(3) 2_664 ?
Cs1 C9 3.475(3) 2_664 ?
Cs1 C10 3.538(3) 2_664 ?
Cs1 C11 3.708(3) 2_664 ?
Cs1 C11 3.765(3) . ?
N1 C1 1.308(3) . ?
N1 C6 1.407(3) . ?
N2 C4 1.300(3) . ?
N2 C18 1.408(3) . ?
C2 H2A 0.9800 . ?
C2 H2B 0.9800 . ?
C2 H2C 0.9800 . ?
C2 C1 1.522(4) . ?
C1 C3 1.408(3) . ?
C3 H3 0.9500 . ?
C3 C4 1.409(4) . ?
C4 C5 1.523(3) . ?
C5 H5A 0.9800 . ?
C5 H5B 0.9800 . ?
C5 H5C 0.9800 . ?
C18 C19 1.406(4) . ?
C18 C23 1.408(4) . ?
C19 C20 1.400(4) . ?
C19 C24 1.521(4) . ?
C20 H20 0.9500 . ?
C20 C21 1.377(5) . ?
C21 H21 0.9500 . ?
C21 C22 1.377(5) . ?
C22 H22 0.9500 . ?
C22 C23 1.400(4) . ?
C23 C27 1.526(4) . ?
C24 H24 1.0000 . ?
C24 C26 1.522(5) . ?
C24 C25 1.506(5) . ?
C26 H26A 0.9800 . ?
C26 H26B 0.9800 . ?
C26 H26C 0.9800 . ?
C25 H25A 0.9800 . ?
C25 H25B 0.9800 . ?
C25 H25C 0.9800 . ?
C27 H27 1.0000 . ?
C27 C29 1.525(6) . ?
C27 C28 1.516(6) . ?
C29 H29A 0.9800 . ?
C29 H29B 0.9800 . ?
C29 H29C 0.9800 . ?
C28 H28A 0.9800 . ?
C28 H28B 0.9800 . ?
C28 H28C 0.9800 . ?
C6 C7 1.419(3) . ?
C6 C11 1.408(4) . ?
C7 C8 1.400(3) . ?
C7 C12 1.514(4) . ?
C8 H8 0.9500 . ?
C8 C9 1.380(4) . ?
C9 H9 0.9500 . ?
C9 C10 1.377(4) . ?
C10 H10 0.9500 . ?
C10 C11 1.404(4) . ?
C11 C15 1.511(4) . ?
C12 H12 1.0000 . ?
C12 C14 1.504(5) . ?
C12 C13 1.518(5) . ?
C14 H14A 0.9800 . ?
C14 H14B 0.9800 . ?
C14 H14C 0.9800 . ?
C13 H13A 0.9800 . ?
C13 H13B 0.9800 . ?
C13 H13C 0.9800 . ?
C15 H15 1.0000 . ?
C15 C17 1.533(6) . ?
C15 C16 1.535(6) . ?
C17 H17A 0.9800 . ?
C17 H17B 0.9800 . ?
C17 H17C 0.9800 . ?
C16 H16A 0.9800 . ?
C16 H16B 0.9800 . ?
C16 H16C 0.9800 . ?

loop_
_geom_torsion_atom_site_label_1
_geom_torsion_atom_site_label_2
_geom_torsion_atom_site_label_3
_geom_torsion_atom_site_label_4
_geom_torsion
_geom_torsion_site_symmetry_1
_geom_torsion_site_symmetry_2
_geom_torsion_site_symmetry_3
_geom_torsion_site_symmetry_4
_geom_torsion_publ_flag
Cs1 N1 C1 C2 -176.2(2) . . . . ?
Cs1 N1 C1 C3 3.5(5) . . . . ?
Cs1 N1 C6 Cs1 172.32(12) . . . 2_665 ?
Cs1 N1 C6 C7 -91.9(2) . . . . ?
Cs1 N1 C6 C11 78.3(2) . . . . ?
Cs1 N2 C4 C3 -4.0(5) . . . . ?
Cs1 N2 C4 C5 176.6(2) . . . . ?
Cs1 N2 C18 C19 -75.6(2) . . . . ?
Cs1 N2 C18 C23 96.9(2) . . . . ?
Cs1 C2 C1 N1 8.9(4) 2_665 . . . ?
Cs1 C2 C1 C3 -170.90(18) 2_665 . . . ?
Cs1 C18 C19 C20 114.1(2) . . . . ?
Cs1 C18 C19 C24 -67.1(2) . . . . ?
Cs1 C18 C23 C22 -104.0(3) . . . . ?
Cs1 C18 C23 C27 76.0(3) . . . . ?
Cs1 C19 C20 C21 76.6(3) . . . . ?
Cs1 C19 C24 C26 -152.2(2) . . . . ?
Cs1 C19 C24 C25 83.3(3) . . . . ?
Cs1 C6 C7 Cs1 168.63(8) . . . 2_665 ?
Cs1 C6 C7 C8 -64.8(2) 2_665 . . . ?
Cs1 C6 C7 C8 103.8(2) . . . . ?
Cs1 C6 C7 C12 -74.7(2) . . . . ?
Cs1 C6 C7 C12 116.7(2) 2_665 . . . ?
Cs1 C6 C11 Cs1 175.01(6) 2_665 . . . ?
Cs1 C6 C11 Cs1 -175.01(6) . . . 2_665 ?
Cs1 C6 C11 C10 64.9(2) 2_665 . . . ?
Cs1 C6 C11 C10 -110.1(2) . . . . ?
Cs1 C6 C11 C15 70.1(3) . . . . ?
Cs1 C6 C11 C15 -114.9(3) 2_665 . . . ?
Cs1 C7 C8 C9 -70.1(3) 2_665 . . . ?
Cs1 C7 C12 C14 -159.5(3) 2_665 . . . ?
Cs1 C7 C12 C13 -34.9(3) 2_665 . . . ?
Cs1 C8 C9 C10 -75.1(3) 2_665 . . . ?
Cs1 C9 C10 C11 -76.0(3) 2_665 . . . ?
Cs1 C10 C11 Cs1 -144.93(12) 2_665 . . . ?
Cs1 C10 C11 C6 -70.8(2) 2_665 . . . ?
Cs1 C10 C11 C15 109.0(3) 2_665 . . . ?
Cs1 C11 C15 C17 -67.2(3) . . . . ?
Cs1 C11 C15 C17 138.5(3) 2_665 . . . ?
Cs1 C11 C15 C16 169.6(3) . . . . ?
Cs1 C11 C15 C16 15.3(4) 2_665 . . . ?
N1 C1 C3 C4 -1.4(4) . . . . ?
N1 C6 C7 Cs1 -125.9(2) . . . 2_665 ?
N1 C6 C7 C8 169.3(2) . . . . ?
N1 C6 C7 C12 -9.2(4) . . . . ?
N1 C6 C11 Cs1 125.5(2) . . . 2_665 ?
N1 C6 C11 Cs1 -59.46(19) . . . . ?
N1 C6 C11 C10 -169.6(3) . . . . ?
N1 C6 C11 C15 10.7(4) . . . . ?
N2 C18 C19 Cs1 58.57(18) . . . . ?
N2 C18 C19 C20 172.7(2) . . . . ?
N2 C18 C19 C24 -8.5(3) . . . . ?
N2 C18 C23 C22 -171.9(3) . . . . ?
N2 C18 C23 C27 8.0(4) . . . . ?
C2 C1 C3 C4 178.3(3) . . . . ?
C1 N1 C6 Cs1 -175.2(3) . . . . ?
C1 N1 C6 Cs1 -2.8(3) . . . 2_665 ?
C1 N1 C6 C7 93.0(3) . . . . ?
C1 N1 C6 C11 -96.9(3) . . . . ?
C1 C3 C4 N2 1.6(4) . . . . ?
C1 C3 C4 C5 -179.0(3) . . . . ?
C4 N2 C18 Cs1 177.3(3) . . . . ?
C4 N2 C18 C19 101.8(3) . . . . ?
C4 N2 C18 C23 -85.8(3) . . . . ?
C18 N2 C4 C3 -179.5(3) . . . . ?
C18 N2 C4 C5 1.1(4) . . . . ?
C18 C19 C20 C21 -0.8(4) . . . . ?
C18 C19 C24 Cs1 57.3(2) . . . . ?
C18 C19 C24 C26 -94.9(3) . . . . ?
C18 C19 C24 C25 140.6(3) . . . . ?
C18 C23 C27 C29 -88.4(5) . . . . ?
C18 C23 C27 C28 144.0(4) . . . . ?
C19 C18 C23 C22 0.4(4) . . . . ?
C19 C18 C23 C27 -179.7(3) . . . . ?
C19 C20 C21 C22 0.8(5) . . . . ?
C20 C19 C24 Cs1 -123.9(2) . . . . ?
C20 C19 C24 C26 83.9(3) . . . . ?
C20 C19 C24 C25 -40.6(4) . . . . ?
C20 C21 C22 C23 -0.2(5) . . . . ?
C21 C22 C23 C18 -0.4(5) . . . . ?
C21 C22 C23 C27 179.6(3) . . . . ?
C22 C23 C27 C29 91.6(5) . . . . ?
C22 C23 C27 C28 -36.0(6) . . . . ?
C23 C18 C19 Cs1 -113.9(2) . . . . ?
C23 C18 C19 C20 0.2(4) . . . . ?
C23 C18 C19 C24 179.0(2) . . . . ?
C24 C19 C20 C21 -179.6(3) . . . . ?
C6 N1 C1 C2 -4.1(4) . . . . ?
C6 N1 C1 C3 175.7(2) . . . . ?
C6 C7 C8 Cs1 70.4(2) . . . 2_665 ?
C6 C7 C8 C9 0.3(4) . . . . ?
C6 C7 C12 C14 103.5(4) . . . . ?
C6 C7 C12 C13 -131.8(3) . . . . ?
C6 C11 C15 C17 -124.7(3) . . . . ?
C6 C11 C15 C16 112.1(4) . . . . ?
C7 C6 C11 Cs1 -64.3(2) . . . 2_665 ?
C7 C6 C11 Cs1 110.7(2) . . . . ?
C7 C6 C11 C10 0.6(4) . . . . ?
C7 C6 C11 C15 -179.1(3) . . . . ?
C7 C8 C9 Cs1 75.5(3) . . . 2_665 ?
C7 C8 C9 C10 0.4(5) . . . . ?
C8 C7 C12 C14 -74.9(4) . . . . ?
C8 C7 C12 C13 49.7(4) . . . . ?
C8 C9 C10 Cs1 75.4(3) . . . 2_665 ?
C8 C9 C10 C11 -0.6(5) . . . . ?
C9 C10 C11 Cs1 70.9(3) . . . 2_665 ?
C9 C10 C11 Cs1 -74.1(3) . . . . ?
C9 C10 C11 C6 0.1(4) . . . . ?
C9 C10 C11 C15 179.9(3) . . . . ?
C10 C11 C15 C17 55.5(4) . . . . ?
C10 C11 C15 C16 -67.7(4) . . . . ?
C11 C6 C7 Cs1 64.0(2) . . . 2_665 ?
C11 C6 C7 C8 -0.8(4) . . . . ?
C11 C6 C7 C12 -179.3(2) . . . . ?
C12 C7 C8 Cs1 -111.1(2) . . . 2_665 ?
C12 C7 C8 C9 178.8(3) . . . . ?
